data_1548842
loop_
_publ_author_name
'El-Hiti, Gamal A.'
'Abdel-Wahab, Bakr F.'
'Alotaibi, Mohammad Hayal'
'Hegazy, Amany S.'
'Kariuki, Benson M.'

_publ_section_title
;
 (<i>E</i>)-2-Benzoyl-3-[1-phenyl-3-(thiophen-2-yl)-1<i>H</i>-pyrazol-4-yl]acrylonitrile
;
_journal_coeditor_code IS4023
_journal_issue 1
_journal_name_full IUCrData
_journal_page_first x180171
_journal_paper_doi 10.1107/S2414314618001712
_journal_volume 3
_journal_year 2018
_chemical_formula_iupac 'C23 H15 N3 O S'
_chemical_formula_moiety 'C23 H15 N3 O S'
_chemical_formula_sum 'C23 H15 N3 O S'
_chemical_formula_weight 381.44
_chemical_name_systematic (<i>E</i>)-2-Benzoyl-3-[1-phenyl-3-(thiophen-2-yl)-1<i>H</i>-pyrazol-4-yl]acrylonitrile
_space_group_crystal_system monoclinic
_space_group_IT_number 14
_space_group_name_Hall '-P 2yn'
_space_group_name_H-M_alt 'P 1 21/n 1'
_symmetry_space_group_name_Hall '-P 2yn'
_symmetry_space_group_name_H-M 'P 1 21/n 1'
_atom_sites_solution_hydrogens geom
_audit_creation_method SHELXL-2018/1
_cell_angle_alpha 90
_cell_angle_beta 94.423(5)
_cell_angle_gamma 90
_cell_formula_units_Z 8
_cell_length_a 19.2666(10)
_cell_length_b 9.7769(4)
_cell_length_c 20.3265(12)
_cell_measurement_reflns_used 4056
_cell_measurement_temperature 296(2)
_cell_measurement_theta_max 26.1670
_cell_measurement_theta_min 3.4740
_cell_volume 3817.5(3)
_computing_cell_refinement
;
CrysAlis PRO (Rigaku Oxford Diffraction, 2015)
;
_computing_data_collection
;
CrysAlis PRO (Rigaku Oxford Diffraction, 2015)
;
_computing_data_reduction
;
CrysAlis PRO (Rigaku Oxford Diffraction, 2015)
;
_computing_molecular_graphics
;
ORTEP-3 for Windows (Farrugia, 2012)
;
_computing_publication_material
;
WinGX (Farrugia, 2012)
;
_computing_structure_refinement
;
SHELXL2018 (Sheldrick, 2015)
;
_computing_structure_solution
;
SHELXS (Sheldrick, 2008)
;
_diffrn_ambient_temperature 296(2)
_diffrn_measured_fraction_theta_full 0.999
_diffrn_measured_fraction_theta_max 0.837
_diffrn_measurement_device_type 'Rigaku Oxford Diffraction SuperNova, Dual, Cu at zero, Atlas'
_diffrn_measurement_method '\w scans'
_diffrn_radiation_type MoK\a
_diffrn_radiation_wavelength 0.71073
_diffrn_reflns_av_R_equivalents 0.0382
_diffrn_reflns_limit_h_max 26
_diffrn_reflns_limit_h_min -19
_diffrn_reflns_limit_k_max 13
_diffrn_reflns_limit_k_min -12
_diffrn_reflns_limit_l_max 26
_diffrn_reflns_limit_l_min -26
_diffrn_reflns_number 22054
_diffrn_reflns_theta_full 25.242
_diffrn_reflns_theta_max 29.937
_diffrn_reflns_theta_min 2.895
_diffrn_standards_decay_% 0
_diffrn_standards_interval_count 0
_diffrn_standards_interval_time 0
_diffrn_standards_number 0
_exptl_absorpt_coefficient_mu 0.188
_exptl_absorpt_correction_T_max 0.990
_exptl_absorpt_correction_T_min 0.563
_exptl_absorpt_correction_type numerical
_exptl_absorpt_process_details
;
(CrysAlis PRO; Rigaku Oxford Diffraction, 2015)
;
_exptl_crystal_colour yellow
_exptl_crystal_density_diffrn 1.327
_exptl_crystal_description plate
_exptl_crystal_F_000 1584
_exptl_crystal_size_max 0.278
_exptl_crystal_size_mid 0.151
_exptl_crystal_size_min 0.056
_refine_diff_density_max 0.160
_refine_diff_density_min -0.299
_refine_ls_extinction_method none
_refine_ls_goodness_of_fit_ref 1.019
_refine_ls_hydrogen_treatment constr
_refine_ls_matrix_type full
_refine_ls_number_parameters 524
_refine_ls_number_reflns 9267
_refine_ls_number_restraints 30
_refine_ls_restrained_S_all 1.021
_refine_ls_R_factor_all 0.1263
_refine_ls_R_factor_gt 0.0570
_refine_ls_shift/su_max 0.000
_refine_ls_shift/su_mean 0.000
_refine_ls_structure_factor_coef Fsqd
_refine_ls_weighting_details 'w=1/[\s^2^(Fo^2^)+(0.0637P)^2^+0.3861P] where P=(Fo^2^+2Fc^2^)/3'
_refine_ls_weighting_scheme calc
_refine_ls_wR_factor_gt 0.1246
_refine_ls_wR_factor_ref 0.1669
_reflns_number_gt 4750
_reflns_number_total 9267
_reflns_threshold_expression 'I > 2\s(I)'
_cod_data_source_file is4023sup1.cif
_cod_data_source_block I
_cod_database_code 1548842
_shelx_space_group_comment
;
The symmetry employed for this shelxl refinement is uniquely defined
by the following loop, which should always be used as a source of
symmetry information in preference to the above space-group names.
They are only intended as comments.
;
_shelx_estimated_absorpt_t_min 0.950
_shelx_estimated_absorpt_t_max 0.990

loop_
_space_group_symop_operation_xyz
'x, y, z'
'-x+1/2, y+1/2, -z+1/2'
'-x, -y, -z'
'x-1/2, -y-1/2, z-1/2'

loop_
_atom_site_type_symbol
_atom_site_label
_atom_site_fract_x
_atom_site_fract_y
_atom_site_fract_z
_atom_site_U_iso_or_equiv
_atom_site_adp_type
_atom_site_calc_flag
_atom_site_occupancy
_atom_site_disorder_assembly
_atom_site_disorder_group
C C1 -0.01004(11) -0.0978(2) 0.14670(12) 0.0454(5) Uani d 1 . .
C C2 -0.00943(13) -0.2356(2) 0.16190(14) 0.0609(7) Uani d 1 . .
H H2 -0.031422 -0.267522 0.198053 0.073 Uiso calc 1 . .
C C3 0.02426(14) -0.3250(3) 0.12271(15) 0.0695(8) Uani d 1 . .
H H3 0.024800 -0.417852 0.132607 0.083 Uiso calc 1 . .
C C4 0.05675(14) -0.2795(3) 0.06974(14) 0.0650(7) Uani d 1 . .
H H4 0.079374 -0.340837 0.043723 0.078 Uiso calc 1 . .
C C5 0.05588(13) -0.1424(3) 0.05496(13) 0.0626(7) Uani d 1 . .
H H5 0.077931 -0.111057 0.018732 0.075 Uiso calc 1 . .
C C6 0.02243(12) -0.0504(2) 0.09361(12) 0.0551(6) Uani d 1 . .
H H6 0.022041 0.042453 0.083616 0.066 Uiso calc 1 . .
C C7 -0.08758(11) 0.0626(2) 0.27623(12) 0.0449(5) Uani d 1 . .
C C8 -0.09450(11) 0.1731(2) 0.23004(11) 0.0441(5) Uani d 1 . .
C C9 -0.06568(11) 0.1226(2) 0.17469(12) 0.0465(5) Uani d 1 . .
H H9 -0.061972 0.169013 0.135190 0.056 Uiso calc 1 . .
C C10 -0.10581(12) 0.0561(2) 0.34403(12) 0.0481(6) Uani d 0.768(3) A 1
C C11 -0.1596(6) 0.1225(13) 0.3717(5) 0.062(3) Uani d 0.768(3) A 1
H H11 -0.191951 0.178354 0.348419 0.075 Uiso calc 0.768(3) A 1
C C12 -0.1591(3) 0.0939(6) 0.4414(3) 0.0722(15) Uani d 0.768(3) A 1
H H12 -0.192933 0.124859 0.468043 0.087 Uiso calc 0.768(3) A 1
C C13 -0.1036(3) 0.0167(6) 0.4635(2) 0.0678(14) Uani d 0.768(3) A 1
H H13 -0.093513 -0.007245 0.507529 0.081 Uiso calc 0.768(3) A 1
S S1 -0.05506(10) -0.03086(17) 0.40164(7) 0.0597(4) Uani d 0.768(3) A 1
C C10A -0.10581(12) 0.0561(2) 0.34403(12) 0.0481(6) Uani d 0.232(3) A 2
C C11A -0.0610(12) -0.009(3) 0.3929(9) 0.062(3) Uani d 0.232(3) A 2
H H11A -0.018667 -0.049121 0.384726 0.075 Uiso calc 0.232(3) A 2
C C12A -0.0885(13) -0.007(3) 0.4559(9) 0.0722(15) Uani d 0.232(3) A 2
H H12A -0.068910 -0.051770 0.493105 0.087 Uiso calc 0.232(3) A 2
C C13A -0.1462(13) 0.070(3) 0.4546(9) 0.0678(14) Uani d 0.232(3) A 2
H H13A -0.169438 0.091173 0.491652 0.081 Uiso calc 0.232(3) A 2
S S1A -0.1719(7) 0.1219(13) 0.3767(6) 0.078(3) Uani d 0.232(3) A 2
C C14 -0.12398(11) 0.3051(2) 0.24226(12) 0.0470(5) Uani d 1 . .
H H14 -0.133136 0.322213 0.285753 0.056 Uiso calc 1 . .
C C15 -0.14026(11) 0.4081(2) 0.19891(12) 0.0481(6) Uani d 1 . .
C C16 -0.12709(14) 0.3971(2) 0.13089(16) 0.0611(7) Uani d 1 . .
C C17 -0.16859(12) 0.5420(2) 0.21806(13) 0.0516(6) Uani d 1 . .
C C18 -0.20071(12) 0.5570(2) 0.28148(12) 0.0513(6) Uani d 1 . .
C C19 -0.18888(14) 0.6776(2) 0.31687(14) 0.0632(7) Uani d 1 . .
H H19 -0.160196 0.744603 0.301042 0.076 Uiso calc 1 . .
C C20 -0.21904(16) 0.6985(3) 0.37465(16) 0.0778(9) Uani d 1 . .
H H20 -0.210875 0.779466 0.397992 0.093 Uiso calc 1 . .
C C21 -0.26172(16) 0.5994(3) 0.39848(15) 0.0788(9) Uani d 1 . .
H H21 -0.281367 0.612784 0.438361 0.095 Uiso calc 1 . .
C C22 -0.27520(14) 0.4806(3) 0.36313(15) 0.0681(7) Uani d 1 . .
H H22 -0.304895 0.415018 0.378622 0.082 Uiso calc 1 . .
C C23 -0.24482(12) 0.4590(2) 0.30512(13) 0.0550(6) Uani d 1 . .
H H23 -0.253778 0.378644 0.281531 0.066 Uiso calc 1 . .
C C24 0.03423(11) 0.3885(2) 0.31778(13) 0.0498(6) Uani d 1 . .
C C25 0.03157(13) 0.5267(2) 0.30351(15) 0.0671(8) Uani d 1 . .
H H25 0.051478 0.560383 0.266545 0.081 Uiso calc 1 . .
C C26 -0.00072(16) 0.6135(3) 0.34441(18) 0.0842(9) Uani d 1 . .
H H26 -0.002661 0.706520 0.334874 0.101 Uiso calc 1 . .
C C27 -0.03021(15) 0.5654(3) 0.39917(17) 0.0810(9) Uani d 1 . .
H H27 -0.052164 0.625314 0.426430 0.097 Uiso calc 1 . .
C C28 -0.02707(14) 0.4271(3) 0.41355(15) 0.0735(8) Uani d 1 . .
H H28 -0.046752 0.393605 0.450686 0.088 Uiso calc 1 . .
C C29 0.00541(13) 0.3389(3) 0.37257(14) 0.0624(7) Uani d 1 . .
H H29 0.007715 0.245937 0.382144 0.075 Uiso calc 1 . .
C C30 0.11350(11) 0.2360(2) 0.18758(12) 0.0464(6) Uani d 1 . .
C C31 0.12010(11) 0.1233(2) 0.23240(11) 0.0436(5) Uani d 1 . .
C C32 0.09022(11) 0.1702(2) 0.28749(12) 0.0487(6) Uani d 1 . .
H H32 0.086479 0.121975 0.326511 0.058 Uiso calc 1 . .
C C33 0.13532(12) 0.2442(2) 0.12074(12) 0.0505(6) Uani d 1 . .
C C34 0.19299(13) 0.1889(2) 0.09487(13) 0.0572(6) Uani d 1 . .
H H34 0.227400 0.140826 0.119763 0.069 Uiso calc 1 . .
C C35 0.19433(15) 0.2129(3) 0.02682(14) 0.0685(7) Uani d 1 . .
H H35 0.229768 0.182593 0.001853 0.082 Uiso calc 1 . .
C C36 0.13861(17) 0.2847(3) 0.00160(14) 0.0760(8) Uani d 1 . .
H H36 0.131071 0.308578 -0.042657 0.091 Uiso calc 1 . .
C C37 0.15047(11) -0.0068(2) 0.21921(12) 0.0468(6) Uani d 1 . .
H H37 0.163354 -0.018387 0.176400 0.056 Uiso calc 1 . .
C C38 0.16320(11) -0.1154(2) 0.25979(12) 0.0473(6) Uani d 1 . .
C C39 0.14342(13) -0.1151(2) 0.32593(15) 0.0560(6) Uani d 1 . .
C C40 0.19362(12) -0.2461(2) 0.23808(13) 0.0528(6) Uani d 1 . .
C C41 0.22781(12) -0.2530(2) 0.17564(13) 0.0537(6) Uani d 1 . .
C C42 0.21698(15) -0.3699(3) 0.13695(17) 0.0753(9) Uani d 1 . .
H H42 0.189011 -0.440018 0.150910 0.090 Uiso calc 1 . .
C C43 0.2470(2) -0.3818(4) 0.0791(2) 0.1062(13) Uani d 1 . .
H H43 0.239296 -0.459619 0.053271 0.127 Uiso calc 1 . .
C C44 0.2886(2) -0.2794(5) 0.05866(17) 0.1052(13) Uani d 1 . .
H H44 0.308100 -0.287526 0.018394 0.126 Uiso calc 1 . .
C C45 0.30226(16) -0.1632(4) 0.09698(17) 0.0849(9) Uani d 1 . .
H H45 0.331730 -0.095273 0.083306 0.102 Uiso calc 1 . .
C C46 0.27149(13) -0.1507(3) 0.15529(14) 0.0600(7) Uani d 1 . .
H H46 0.279869 -0.073400 0.181363 0.072 Uiso calc 1 . .
N N1 -0.04409(9) -0.00525(17) 0.18823(9) 0.0455(5) Uani d 1 . .
N N2 -0.05719(9) -0.04497(17) 0.25023(10) 0.0480(5) Uani d 1 . .
N N3 -0.11748(15) 0.3875(2) 0.07645(14) 0.0903(8) Uani d 1 . .
N N4 0.06743(9) 0.29801(17) 0.27477(10) 0.0487(5) Uani d 1 . .
N N5 0.08151(10) 0.34125(18) 0.21337(10) 0.0502(5) Uani d 1 . .
N N6 0.12700(14) -0.1138(2) 0.37868(14) 0.0815(7) Uani d 1 . .
O O1 -0.16545(9) 0.63946(16) 0.18061(10) 0.0706(5) Uani d 1 . .
O O2 0.18950(10) -0.34754(16) 0.27296(10) 0.0746(6) Uani d 1 . .
S S2 0.08406(4) 0.32604(7) 0.05995(4) 0.0704(2) Uani d 1 . .

loop_
_atom_site_aniso_label
_atom_site_aniso_U_11
_atom_site_aniso_U_22
_atom_site_aniso_U_33
_atom_site_aniso_U_12
_atom_site_aniso_U_13
_atom_site_aniso_U_23
C1 0.0443(12) 0.0460(12) 0.0456(15) 0.0044(10) 0.0016(11) -0.0034(11)
C2 0.0680(15) 0.0494(13) 0.0676(19) 0.0063(12) 0.0199(14) 0.0019(12)
C3 0.0821(18) 0.0518(14) 0.077(2) 0.0158(13) 0.0192(16) 0.0000(14)
C4 0.0691(16) 0.0690(17) 0.0569(19) 0.0221(14) 0.0055(14) -0.0082(14)
C5 0.0638(15) 0.0795(18) 0.0451(16) 0.0082(14) 0.0082(13) 0.0000(13)
C6 0.0657(15) 0.0531(13) 0.0462(16) 0.0023(12) 0.0019(13) 0.0037(12)
C7 0.0460(12) 0.0427(11) 0.0458(15) -0.0004(10) 0.0031(11) 0.0003(10)
C8 0.0477(12) 0.0421(11) 0.0420(14) 0.0023(10) 0.0000(10) 0.0001(10)
C9 0.0512(13) 0.0416(11) 0.0460(15) 0.0024(10) 0.0001(11) 0.0051(10)
C10 0.0546(13) 0.0415(11) 0.0489(16) 0.0006(10) 0.0092(12) 0.0000(10)
C11 0.059(5) 0.075(5) 0.054(4) 0.005(3) 0.015(3) 0.025(3)
C12 0.094(4) 0.068(3) 0.060(4) 0.010(2) 0.039(3) 0.011(2)
C13 0.093(5) 0.068(4) 0.044(2) 0.006(3) 0.014(2) 0.002(2)
S1 0.0714(7) 0.0573(7) 0.0508(8) 0.0087(5) 0.0071(6) 0.0099(5)
C10A 0.0546(13) 0.0415(11) 0.0489(16) 0.0006(10) 0.0092(12) 0.0000(10)
C11A 0.059(5) 0.075(5) 0.054(4) 0.005(3) 0.015(3) 0.025(3)
C12A 0.094(4) 0.068(3) 0.060(4) 0.010(2) 0.039(3) 0.011(2)
C13A 0.093(5) 0.068(4) 0.044(2) 0.006(3) 0.014(2) 0.002(2)
S1A 0.071(4) 0.069(4) 0.098(6) 0.006(3) 0.036(3) -0.001(3)
C14 0.0519(13) 0.0425(11) 0.0463(15) 0.0017(10) 0.0010(11) -0.0027(10)
C15 0.0533(13) 0.0440(12) 0.0468(16) 0.0025(10) 0.0033(11) 0.0020(11)
C16 0.0728(17) 0.0510(14) 0.060(2) 0.0088(12) 0.0102(15) 0.0090(13)
C17 0.0521(13) 0.0418(12) 0.0597(17) 0.0001(10) -0.0035(12) 0.0029(12)
C18 0.0559(14) 0.0411(11) 0.0558(17) 0.0089(11) -0.0029(12) 0.0015(11)
C19 0.0741(17) 0.0475(13) 0.067(2) 0.0061(12) -0.0048(15) -0.0047(13)
C20 0.097(2) 0.0625(17) 0.072(2) 0.0120(16) -0.0090(18) -0.0148(16)
C21 0.090(2) 0.091(2) 0.0546(19) 0.0268(18) 0.0018(16) -0.0118(17)
C22 0.0669(16) 0.0693(17) 0.068(2) 0.0111(13) 0.0055(15) 0.0039(15)
C23 0.0561(14) 0.0511(13) 0.0575(17) 0.0069(11) 0.0026(13) -0.0037(12)
C24 0.0474(12) 0.0457(12) 0.0557(17) 0.0015(10) 0.0007(12) -0.0056(11)
C25 0.0745(17) 0.0466(13) 0.082(2) 0.0090(13) 0.0182(16) 0.0003(13)
C26 0.097(2) 0.0545(15) 0.104(3) 0.0179(15) 0.027(2) -0.0068(17)
C27 0.084(2) 0.0729(19) 0.087(3) 0.0185(16) 0.0137(18) -0.0224(17)
C28 0.0761(18) 0.0809(19) 0.065(2) 0.0025(15) 0.0133(15) -0.0117(16)
C29 0.0709(16) 0.0534(14) 0.0627(19) -0.0001(13) 0.0049(14) -0.0053(13)
C30 0.0499(12) 0.0371(11) 0.0513(16) -0.0006(10) -0.0016(11) -0.0002(10)
C31 0.0474(12) 0.0379(11) 0.0448(14) 0.0013(9) -0.0009(11) -0.0001(10)
C32 0.0521(13) 0.0387(11) 0.0540(16) 0.0008(10) -0.0043(11) 0.0026(11)
C33 0.0613(14) 0.0384(11) 0.0509(16) -0.0025(11) -0.0009(12) 0.0018(10)
C34 0.0618(15) 0.0544(13) 0.0555(18) 0.0046(12) 0.0055(13) 0.0064(12)
C35 0.0865(19) 0.0605(15) 0.061(2) -0.0020(15) 0.0208(16) 0.0022(14)
C36 0.116(2) 0.0663(17) 0.0457(18) -0.0002(17) 0.0051(17) 0.0080(14)
C37 0.0492(12) 0.0418(11) 0.0486(15) 0.0017(10) -0.0023(11) -0.0041(10)
C38 0.0507(13) 0.0399(11) 0.0504(16) 0.0028(10) -0.0028(11) 0.0011(10)
C39 0.0671(16) 0.0449(13) 0.0552(19) 0.0044(11) 0.0003(14) 0.0042(12)
C40 0.0518(13) 0.0398(12) 0.0646(18) 0.0030(10) -0.0097(13) -0.0004(12)
C41 0.0552(14) 0.0476(13) 0.0558(17) 0.0141(11) -0.0117(13) -0.0083(12)
C42 0.0811(19) 0.0574(15) 0.083(2) 0.0195(14) -0.0205(17) -0.0231(15)
C43 0.129(3) 0.101(3) 0.083(3) 0.049(2) -0.027(2) -0.039(2)
C44 0.130(3) 0.135(3) 0.050(2) 0.075(3) -0.001(2) -0.010(2)
C45 0.083(2) 0.102(2) 0.071(2) 0.0371(18) 0.0130(18) 0.0130(19)
C46 0.0611(15) 0.0585(15) 0.0593(19) 0.0169(12) -0.0030(14) -0.0008(13)
N1 0.0512(10) 0.0408(9) 0.0447(13) 0.0035(8) 0.0040(9) 0.0014(9)
N2 0.0565(11) 0.0417(10) 0.0464(13) 0.0013(9) 0.0077(9) 0.0032(9)
N3 0.133(2) 0.0801(17) 0.0608(19) 0.0188(15) 0.0272(17) 0.0141(14)
N4 0.0529(11) 0.0400(9) 0.0526(14) 0.0031(8) 0.0002(10) -0.0029(9)
N5 0.0584(11) 0.0415(10) 0.0504(14) 0.0036(9) 0.0023(10) 0.0014(9)
N6 0.107(2) 0.0762(16) 0.0622(18) 0.0028(14) 0.0157(15) 0.0054(13)
O1 0.0846(12) 0.0475(9) 0.0808(15) 0.0079(9) 0.0140(10) 0.0159(9)
O2 0.0883(13) 0.0453(9) 0.0901(16) 0.0088(9) 0.0058(11) 0.0160(10)
S2 0.0886(5) 0.0588(4) 0.0618(5) 0.0138(3) -0.0064(4) 0.0098(3)

loop_
_atom_type_symbol
_atom_type_description
_atom_type_scat_dispersion_real
_atom_type_scat_dispersion_imag
_atom_type_scat_source
C C 0.0033 0.0016 'International Tables Vol C Tables 4.2.6.8 and 6.1.1.4'
H H 0.0000 0.0000 'International Tables Vol C Tables 4.2.6.8 and 6.1.1.4'
N N 0.0061 0.0033 'International Tables Vol C Tables 4.2.6.8 and 6.1.1.4'
O O 0.0106 0.0060 'International Tables Vol C Tables 4.2.6.8 and 6.1.1.4'
S S 0.1246 0.1234 'International Tables Vol C Tables 4.2.6.8 and 6.1.1.4'

loop_
_geom_angle_atom_site_label_1
_geom_angle_atom_site_label_2
_geom_angle_atom_site_label_3
_geom_angle
C6 C1 C2 120.7(2)
C6 C1 N1 120.6(2)
C2 C1 N1 118.8(2)
C3 C2 C1 119.0(2)
C3 C2 H2 120.5
C1 C2 H2 120.5
C4 C3 C2 121.1(2)
C4 C3 H3 119.5
C2 C3 H3 119.5
C3 C4 C5 119.6(2)
C3 C4 H4 120.2
C5 C4 H4 120.2
C4 C5 C6 120.5(3)
C4 C5 H5 119.7
C6 C5 H5 119.7
C1 C6 C5 119.2(2)
C1 C6 H6 120.4
C5 C6 H6 120.4
N2 C7 C8 110.9(2)
N2 C7 C10 119.2(2)
C8 C7 C10 129.8(2)
N2 C7 C10A 119.2(2)
C8 C7 C10A 129.8(2)
C9 C8 C7 103.97(18)
C9 C8 C14 130.5(2)
C7 C8 C14 125.6(2)
N1 C9 C8 107.7(2)
N1 C9 H9 126.2
C8 C9 H9 126.2
C11 C10 C7 127.7(5)
C11 C10 S1 111.5(4)
C7 C10 S1 120.64(17)
C10 C11 C12 111.1(7)
C10 C11 H11 124.4
C12 C11 H11 124.4
C13 C12 C11 112.3(5)
C13 C12 H12 123.9
C11 C12 H12 123.9
C12 C13 S1 111.9(4)
C12 C13 H13 124.1
S1 C13 H13 124.1
C13 S1 C10 93.1(2)
C11A C10A C7 120.4(9)
C11A C10A S1A 110.4(9)
C7 C10A S1A 129.1(5)
C10A C11A C12A 111.9(14)
C10A C11A H11A 124.1
C12A C11A H11A 124.1
C13A C12A C11A 111.0(16)
C13A C12A H12A 124.5
C11A C12A H12A 124.5
C12A C13A S1A 111.6(15)
C12A C13A H13A 124.2
S1A C13A H13A 124.2
C10A S1A C13A 94.6(9)
C15 C14 C8 128.8(2)
C15 C14 H14 115.6
C8 C14 H14 115.6
C14 C15 C16 121.5(2)
C14 C15 C17 123.8(2)
C16 C15 C17 114.6(2)
N3 C16 C15 179.0(3)
O1 C17 C18 120.6(2)
O1 C17 C15 119.2(2)
C18 C17 C15 120.2(2)
C23 C18 C19 119.0(2)
C23 C18 C17 122.8(2)
C19 C18 C17 118.1(2)
C20 C19 C18 120.5(3)
C20 C19 H19 119.7
C18 C19 H19 119.7
C19 C20 C21 120.1(3)
C19 C20 H20 120.0
C21 C20 H20 120.0
C22 C21 C20 120.0(3)
C22 C21 H21 120.0
C20 C21 H21 120.0
C23 C22 C21 120.0(3)
C23 C22 H22 120.0
C21 C22 H22 120.0
C22 C23 C18 120.3(2)
C22 C23 H23 119.9
C18 C23 H23 119.9
C29 C24 C25 120.4(2)
C29 C24 N4 120.4(2)
C25 C24 N4 119.2(2)
C26 C25 C24 119.3(3)
C26 C25 H25 120.3
C24 C25 H25 120.3
C25 C26 C27 121.1(3)
C25 C26 H26 119.5
C27 C26 H26 119.5
C26 C27 C28 119.5(3)
C26 C27 H27 120.3
C28 C27 H27 120.3
C29 C28 C27 119.8(3)
C29 C28 H28 120.1
C27 C28 H28 120.1
C24 C29 C28 120.0(2)
C24 C29 H29 120.0
C28 C29 H29 120.0
N5 C30 C31 111.5(2)
N5 C30 C33 120.2(2)
C31 C30 C33 128.3(2)
C32 C31 C30 103.86(18)
C32 C31 C37 130.5(2)
C30 C31 C37 125.6(2)
N4 C32 C31 107.7(2)
N4 C32 H32 126.1
C31 C32 H32 126.1
C34 C33 C30 129.5(2)
C34 C33 S2 110.13(19)
C30 C33 S2 120.36(17)
C33 C34 C35 112.8(2)
C33 C34 H34 123.6
C35 C34 H34 123.6
C36 C35 C34 112.7(3)
C36 C35 H35 123.6
C34 C35 H35 123.6
C35 C36 S2 112.1(2)
C35 C36 H36 123.9
S2 C36 H36 123.9
C38 C37 C31 129.7(2)
C38 C37 H37 115.2
C31 C37 H37 115.2
C37 C38 C39 121.6(2)
C37 C38 C40 123.3(2)
C39 C38 C40 114.9(2)
N6 C39 C38 179.2(3)
O2 C40 C41 120.9(2)
O2 C40 C38 118.6(2)
C41 C40 C38 120.5(2)
C46 C41 C42 119.3(3)
C46 C41 C40 122.9(2)
C42 C41 C40 117.8(3)
C43 C42 C41 120.3(3)
C43 C42 H42 119.8
C41 C42 H42 119.8
C42 C43 C44 120.0(3)
C42 C43 H43 120.0
C44 C43 H43 120.0
C43 C44 C45 121.2(4)
C43 C44 H44 119.4
C45 C44 H44 119.4
C46 C45 C44 118.8(3)
C46 C45 H45 120.6
C44 C45 H45 120.6
C45 C46 C41 120.3(3)
C45 C46 H46 119.8
C41 C46 H46 119.8
C9 N1 N2 112.32(18)
C9 N1 C1 128.2(2)
N2 N1 C1 119.48(17)
C7 N2 N1 105.10(17)
C32 N4 N5 112.28(18)
C32 N4 C24 127.8(2)
N5 N4 C24 119.83(17)
C30 N5 N4 104.61(18)
C36 S2 C33 92.24(14)

loop_
_geom_bond_atom_site_label_1
_geom_bond_atom_site_label_2
_geom_bond_distance
C1 C6 1.370(3)
C1 C2 1.382(3)
C1 N1 1.431(3)
C2 C3 1.378(3)
C2 H2 0.9300
C3 C4 1.361(4)
C3 H3 0.9300
C4 C5 1.374(3)
C4 H4 0.9300
C5 C6 1.385(3)
C5 H5 0.9300
C6 H6 0.9300
C7 N2 1.333(3)
C7 C8 1.430(3)
C7 C10 1.450(3)
C7 C10A 1.450(3)
C8 C9 1.384(3)
C8 C14 1.439(3)
C9 N1 1.339(3)
C9 H9 0.9300
C10 C11 1.378(10)
C10 S1 1.695(3)
C11 C12 1.444(10)
C11 H11 0.9300
C12 C13 1.357(5)
C12 H12 0.9300
C13 S1 1.690(4)
C13 H13 0.9300
C10A C11A 1.417(15)
C10A S1A 1.615(10)
C11A C12A 1.425(16)
C11A H11A 0.9300
C12A C13A 1.336(14)
C12A H12A 0.9300
C13A S1A 1.700(14)
C13A H13A 0.9300
C14 C15 1.359(3)
C14 H14 0.9300
C15 C16 1.429(4)
C15 C17 1.482(3)
C16 N3 1.140(3)
C17 O1 1.224(3)
C17 C18 1.480(3)
C18 C23 1.390(3)
C18 C19 1.392(3)
C19 C20 1.365(4)
C19 H19 0.9300
C20 C21 1.383(4)
C20 H20 0.9300
C21 C22 1.380(4)
C21 H21 0.9300
C22 C23 1.372(4)
C22 H22 0.9300
C23 H23 0.9300
C24 C29 1.371(3)
C24 C25 1.381(3)
C24 N4 1.429(3)
C25 C26 1.371(4)
C25 H25 0.9300
C26 C27 1.371(4)
C26 H26 0.9300
C27 C28 1.384(4)
C27 H27 0.9300
C28 C29 1.382(4)
C28 H28 0.9300
C29 H29 0.9300
C30 N5 1.328(3)
C30 C31 1.430(3)
C30 C33 1.455(3)
C31 C32 1.377(3)
C31 C37 1.434(3)
C32 N4 1.343(3)
C32 H32 0.9300
C33 C34 1.376(3)
C33 S2 1.719(2)
C34 C35 1.405(3)
C34 H34 0.9300
C35 C36 1.350(4)
C35 H35 0.9300
C36 S2 1.693(3)
C36 H36 0.9300
C37 C38 1.355(3)
C37 H37 0.9300
C38 C39 1.425(4)
C38 C40 1.487(3)
C39 N6 1.141(3)
C40 O2 1.225(3)
C40 C41 1.476(4)
C41 C46 1.391(3)
C41 C42 1.393(3)
C42 C43 1.355(5)
C42 H42 0.9300
C43 C44 1.367(5)
C43 H43 0.9300
C44 C45 1.391(5)
C44 H44 0.9300
C45 C46 1.371(4)
C45 H45 0.9300
C46 H46 0.9300
N1 N2 1.361(2)
N4 N5 1.365(3)

loop_
_geom_hbond_atom_site_label_D
_geom_hbond_atom_site_label_H
_geom_hbond_atom_site_label_A
_geom_hbond_site_symmetry_A
_geom_hbond_distance_DH
_geom_hbond_distance_HA
_geom_hbond_distance_DA
_geom_hbond_angle_DHA
_geom_hbond_publ_flag
C34 H34 O2 2 0.93 2.61 3.396(3) 143 yes
C46 H46 O2 2 0.93 2.45 3.363(3) 167 yes

_cod_database_fobs_code 1548842
